data_4330903
loop_
_publ_author_name
'Wenlong Yin'
'Wendong Wang'
'Lei Bai'
'Kai Feng'
'Youguo Shi'
'Wenyu Hao'
'Jiyong Yao'
'Yicheng Wu'

_publ_contact_author_address
;
Center for Crystal Research and Development, 
Technical Institute of Physics and Chemistry, Chinese Academy of Sciences, 
Beijing 100190, P.R. China
;
_publ_contact_author_email jyao@mail.ipc.ac.cn
_publ_contact_author_name 'Jiyong Yao'
_publ_section_title
;
 Syntheses, Structures, Physical Properties, and Electronic Structures of
 Ba2MLnTe5 (M = Ga and Ln = Sm, Gd, Dy, Er, Y; M = In and Ln = Ce, Nd, Sm,
 Gd, Dy, Er, Y)
;
_journal_name_full 'Inorganic Chemistry'
_journal_page_first 11736
_journal_page_last 11744
_journal_paper_doi 10.1021/ic301655e
_journal_volume 51
_journal_year 2012
_chemical_formula_sum 'Ba2 Gd In Te5'
_chemical_formula_weight 1184.75
_space_group_IT_number 36
_symmetry_cell_setting orthorhombic
_symmetry_space_group_name_Hall 'C 2c -2'
_symmetry_space_group_name_H-M 'C m c 21'
_atom_sites_solution_primary direct
_atom_sites_solution_secondary difmap
_audit_creation_method SHELXL-97
_audit_update_record
;
2012-07-24 # Formatted by publCIF
;
_cell_angle_alpha 90.00
_cell_angle_beta 90.00
_cell_angle_gamma 90.00
_cell_formula_units_Z 4
_cell_length_a 4.5014(9)
_cell_length_b 20.064(4)
_cell_length_c 14.078(3)
_cell_measurement_reflns_used 2678
_cell_measurement_temperature 153(2)
_cell_measurement_theta_max 30.0264
_cell_measurement_theta_min 2.4930
_cell_volume 1271.5(4)
_computing_cell_refinement 'CrystalClear (Rigaku Inc., 2008)'
_computing_data_collection 'CrystalClear (Rigaku Inc., 2008)'
_computing_data_reduction 'CrystalClear (Rigaku Inc., 2008)'
_computing_molecular_graphics 'SHELXL-97 (Sheldrick, 1997)'
_computing_publication_material Diamond
_computing_structure_refinement 'SHELXL-97 (Sheldrick, 1997)'
_computing_structure_solution 'SHELXS-97 (Sheldrick, 1990)'
_diffrn_ambient_temperature 153(2)
_diffrn_detector_area_resol_mean 28.5714
_diffrn_measured_fraction_theta_full 0.995
_diffrn_measured_fraction_theta_max 0.995
_diffrn_measurement_device_type 'Rigaku AFC10 diffractometer'
_diffrn_measurement_method dtprofit.ref
_diffrn_radiation_monochromator 'Graphite Monochromator'
_diffrn_radiation_source 'Rotating Anode'
_diffrn_radiation_type MoK\a
_diffrn_radiation_wavelength 0.71073
_diffrn_reflns_av_R_equivalents 0.0517
_diffrn_reflns_av_sigmaI/netI 0.0661
_diffrn_reflns_limit_h_max 6
_diffrn_reflns_limit_h_min -6
_diffrn_reflns_limit_k_max 26
_diffrn_reflns_limit_k_min -28
_diffrn_reflns_limit_l_max 19
_diffrn_reflns_limit_l_min -14
_diffrn_reflns_number 4450
_diffrn_reflns_theta_full 30.03
_diffrn_reflns_theta_max 30.03
_diffrn_reflns_theta_min 3.54
_exptl_absorpt_coefficient_mu 24.234
_exptl_absorpt_correction_T_max 0.164
_exptl_absorpt_correction_T_min 0.116
_exptl_absorpt_correction_type numerical
_exptl_absorpt_process_details 'face indexed'
_exptl_crystal_colour Black
_exptl_crystal_density_diffrn 6.189
_exptl_crystal_description Prism
_exptl_crystal_F_000 1940
_exptl_crystal_size_max 0.2150
_exptl_crystal_size_mid 0.0820
_exptl_crystal_size_min 0.0700
_refine_diff_density_max 2.762
_refine_diff_density_min -1.874
_refine_diff_density_rms 0.418
_refine_ls_abs_structure_details 'Flack H D (1983), Acta Cryst. A39, 876-881'
_refine_ls_abs_structure_Flack -0.09(3)
_refine_ls_extinction_coef 0.00068(3)
_refine_ls_extinction_expression Fc^*^=kFc[1+0.001xFc^2^\l^3^/sin(2\q)]^-1/4^
_refine_ls_extinction_method SHELXL
_refine_ls_goodness_of_fit_ref 1.062
_refine_ls_matrix_type full
_refine_ls_number_parameters 56
_refine_ls_number_reflns 1751
_refine_ls_number_restraints 1
_refine_ls_restrained_S_all 1.062
_refine_ls_R_factor_all 0.0344
_refine_ls_R_factor_gt 0.0318
_refine_ls_shift/su_max 0.001
_refine_ls_shift/su_mean 0.000
_refine_ls_structure_factor_coef Fsqd
_refine_ls_weighting_details 'calc w=1/[\s^2^(Fo^2^)+(0.0200P)^2^+0.0000P] where P=(Fo^2^+2Fc^2^)/3'
_refine_ls_weighting_scheme calc
_refine_ls_wR_factor_gt 0.0689
_refine_ls_wR_factor_ref 0.0698
_reflns_number_gt 1641
_reflns_number_total 1751
_reflns_threshold_expression >2sigma(I)
_cod_data_source_file ic301655e_si_002_10.cif
_cod_data_source_block Ba2InGdTe5
_cod_database_code 4330903

loop_
_symmetry_equiv_pos_as_xyz
'x, y, z'
'-x, -y, z+1/2'
'x, -y, z+1/2'
'-x, y, z'
'x+1/2, y+1/2, z'
'-x+1/2, -y+1/2, z+1/2'
'x+1/2, -y+1/2, z+1/2'
'-x+1/2, y+1/2, z'

loop_
_atom_site_label
_atom_site_type_symbol
_atom_site_fract_x
_atom_site_fract_y
_atom_site_fract_z
_atom_site_U_iso_or_equiv
_atom_site_adp_type
_atom_site_occupancy
_atom_site_symmetry_multiplicity
_atom_site_calc_flag
_atom_site_refinement_flags
Ba1 Ba 1.0000 0.86921(5) 0.68476(8) 0.0079(2) Uani 1 2 d S
Ba2 Ba 1.0000 0.88086(5) 0.31735(7) 0.0082(2) Uani 1 2 d S
In In 1.0000 0.55584(6) 0.56562(9) 0.0087(3) Uani 1 2 d S
Gd Gd 1.0000 0.79085(4) 0.98214(6) 0.00334(16) Uani 1 2 d S
Te1 Te 1.0000 0.64375(5) 0.99911(8) 0.0074(2) Uani 1 2 d S
Te2 Te 1.0000 0.70799(6) 0.33914(8) 0.0072(2) Uani 1 2 d S
Te3 Te 1.0000 0.69025(6) 0.63395(8) 0.0080(2) Uani 1 2 d S
Te4 Te 1.0000 0.49588(6) 0.73803(9) 0.0076(2) Uani 1 2 d S
Te5 Te 1.0000 0.95010(6) 0.94831(8) 0.0079(2) Uani 1 2 d S

loop_
_atom_site_aniso_label
_atom_site_aniso_U_11
_atom_site_aniso_U_22
_atom_site_aniso_U_33
_atom_site_aniso_U_23
_atom_site_aniso_U_13
_atom_site_aniso_U_12
Ba1 0.0074(5) 0.0079(5) 0.0083(5) 0.0005(4) 0.000 0.000
Ba2 0.0082(5) 0.0080(5) 0.0085(5) 0.0008(4) 0.000 0.000
In 0.0091(6) 0.0094(6) 0.0075(5) -0.0002(4) 0.000 0.000
Gd 0.0039(3) 0.0027(3) 0.0034(3) 0.0002(3) 0.000 0.000
Te1 0.0085(5) 0.0074(5) 0.0062(5) -0.0005(5) 0.000 0.000
Te2 0.0077(6) 0.0073(5) 0.0067(5) -0.0016(4) 0.000 0.000
Te3 0.0102(6) 0.0069(5) 0.0070(5) -0.0004(4) 0.000 0.000
Te4 0.0099(5) 0.0049(5) 0.0079(5) 0.0003(4) 0.000 0.000
Te5 0.0075(5) 0.0080(5) 0.0081(5) 0.0011(4) 0.000 0.000

loop_
_atom_type_symbol
_atom_type_description
_atom_type_scat_dispersion_real
_atom_type_scat_dispersion_imag
_atom_type_scat_source
In In -0.7276 1.3100 'International Tables Vol C Tables 4.2.6.8 and 6.1.1.4'
Te Te -0.5308 1.6751 'International Tables Vol C Tables 4.2.6.8 and 6.1.1.4'
Ba Ba -0.3244 2.2819 'International Tables Vol C Tables 4.2.6.8 and 6.1.1.4'
Gd Gd -0.1653 3.9035 'International Tables Vol C Tables 4.2.6.8 and 6.1.1.4'

loop_
_geom_angle_atom_site_label_1
_geom_angle_atom_site_label_2
_geom_angle_atom_site_label_3
_geom_angle
_geom_angle_site_symmetry_1
_geom_angle_site_symmetry_3
Te1 Ba1 Te1 81.19(4) 6_664 6_764
Te1 Ba1 Te4 129.73(4) 6_664 5
Te1 Ba1 Te4 78.27(3) 6_764 5
Te1 Ba1 Te4 78.27(3) 6_664 5_455
Te1 Ba1 Te4 129.73(4) 6_764 5_455
Te4 Ba1 Te4 80.69(4) 5 5_455
Te1 Ba1 Te2 148.93(4) 6_664 6_765
Te1 Ba1 Te2 91.00(3) 6_764 6_765
Te4 Ba1 Te2 76.86(3) 5 6_765
Te4 Ba1 Te2 127.40(4) 5_455 6_765
Te1 Ba1 Te2 91.00(3) 6_664 6_665
Te1 Ba1 Te2 148.93(4) 6_764 6_665
Te4 Ba1 Te2 127.40(4) 5 6_665
Te4 Ba1 Te2 76.86(3) 5_455 6_665
Te2 Ba1 Te2 80.29(4) 6_765 6_665
Te1 Ba1 Te3 77.21(3) 6_664 .
Te1 Ba1 Te3 77.21(3) 6_764 .
Te4 Ba1 Te3 139.383(18) 5 .
Te4 Ba1 Te3 139.383(18) 5_455 .
Te2 Ba1 Te3 71.73(3) 6_765 .
Te2 Ba1 Te3 71.73(3) 6_665 .
Te1 Ba1 Ba1 130.593(19) 6_664 1_655
Te1 Ba1 Ba1 49.406(19) 6_764 1_655
Te4 Ba1 Ba1 49.656(18) 5 1_655
Te4 Ba1 Ba1 130.343(18) 5_455 1_655
Te2 Ba1 Ba1 49.857(18) 6_765 1_655
Te2 Ba1 Ba1 130.145(18) 6_665 1_655
Te3 Ba1 Ba1 90.001(1) . 1_655
Te1 Ba1 Ba1 49.406(19) 6_664 1_455
Te1 Ba1 Ba1 130.593(19) 6_764 1_455
Te4 Ba1 Ba1 130.343(18) 5 1_455
Te4 Ba1 Ba1 49.656(18) 5_455 1_455
Te2 Ba1 Ba1 130.145(18) 6_765 1_455
Te2 Ba1 Ba1 49.857(18) 6_665 1_455
Te3 Ba1 Ba1 90.001(1) . 1_455
Ba1 Ba1 Ba1 179.998(1) 1_655 1_455
Te1 Ba2 Te1 81.63(4) 6_764 6_664
Te1 Ba2 Te2 77.98(3) 6_764 .
Te1 Ba2 Te2 77.98(3) 6_664 .
Te1 Ba2 Te4 85.34(3) 6_764 6_764
Te1 Ba2 Te4 138.87(4) 6_664 6_764
Te2 Ba2 Te4 136.61(2) . 6_764
Te1 Ba2 Te4 138.87(4) 6_764 6_664
Te1 Ba2 Te4 85.34(3) 6_664 6_664
Te2 Ba2 Te4 136.61(2) . 6_664
Te4 Ba2 Te4 79.35(4) 6_764 6_664
Te1 Ba2 Te3 149.14(4) 6_764 6_664
Te1 Ba2 Te3 93.75(3) 6_664 6_664
Te2 Ba2 Te3 71.23(3) . 6_664
Te4 Ba2 Te3 115.89(4) 6_764 6_664
Te4 Ba2 Te3 70.25(3) 6_664 6_664
Te1 Ba2 Te3 93.75(3) 6_764 6_764
Te1 Ba2 Te3 149.14(4) 6_664 6_764
Te2 Ba2 Te3 71.23(3) . 6_764
Te4 Ba2 Te3 70.25(3) 6_764 6_764
Te4 Ba2 Te3 115.89(4) 6_664 6_764
Te3 Ba2 Te3 74.69(3) 6_664 6_764
Te1 Ba2 Te5 76.77(3) 6_764 2_774
Te1 Ba2 Te5 76.77(3) 6_664 2_774
Te2 Ba2 Te5 146.42(4) . 2_774
Te4 Ba2 Te5 62.28(3) 6_764 2_774
Te4 Ba2 Te5 62.28(3) 6_664 2_774
Te3 Ba2 Te5 132.08(3) 6_664 2_774
Te3 Ba2 Te5 132.08(3) 6_764 2_774
Te1 Ba2 Ba2 49.183(18) 6_764 1_655
Te1 Ba2 Ba2 130.816(17) 6_664 1_655
Te2 Ba2 Ba2 90.0 . 1_655
Te4 Ba2 Ba2 50.326(18) 6_764 1_655
Te4 Ba2 Ba2 129.672(18) 6_664 1_655
Te3 Ba2 Ba2 127.344(16) 6_664 1_655
Te3 Ba2 Ba2 52.657(16) 6_764 1_655
Te5 Ba2 Ba2 90.0 2_774 1_655
Te1 Ba2 Ba2 130.816(18) 6_764 1_455
Te1 Ba2 Ba2 49.183(18) 6_664 1_455
Te2 Ba2 Ba2 90.0 . 1_455
Te4 Ba2 Ba2 129.672(18) 6_764 1_455
Te4 Ba2 Ba2 50.326(18) 6_664 1_455
Te3 Ba2 Ba2 52.657(16) 6_664 1_455
Te3 Ba2 Ba2 127.344(16) 6_764 1_455
Te5 Ba2 Ba2 90.0 2_774 1_455
Ba2 Ba2 Ba2 180.0 1_655 1_455
Te4 In Te5 120.71(3) . 6_664
Te4 In Te5 120.71(3) . 6_764
Te5 In Te5 107.31(6) 6_664 6_764
Te4 In Te3 96.73(5) . .
Te5 In Te3 103.82(4) 6_664 .
Te5 In Te3 103.82(4) 6_764 .
Te1 Gd Te2 93.52(3) . 6_665
Te1 Gd Te2 93.52(3) . 6_765
Te2 Gd Te2 96.37(4) 6_665 6_765
Te1 Gd Te3 93.77(3) . 6_765
Te2 Gd Te3 172.40(4) 6_665 6_765
Te2 Gd Te3 85.31(3) 6_765 6_765
Te1 Gd Te3 93.77(3) . 6_665
Te2 Gd Te3 85.31(3) 6_665 6_665
Te2 Gd Te3 172.40(4) 6_765 6_665
Te3 Gd Te3 92.08(4) 6_765 6_665
Te1 Gd Te5 176.15(5) . .
Te2 Gd Te5 83.92(3) 6_665 .
Te2 Gd Te5 83.92(3) 6_765 .
Te3 Gd Te5 88.90(3) 6_765 .
Te3 Gd Te5 88.90(3) 6_665 .
Gd Te1 Ba2 94.76(3) . 6_665
Gd Te1 Ba2 94.76(3) . 6_765
Ba2 Te1 Ba2 81.63(4) 6_665 6_765
Gd Te1 Ba1 97.81(3) . 6_765
Ba2 Te1 Ba1 167.43(4) 6_665 6_765
Ba2 Te1 Ba1 97.20(2) 6_765 6_765
Gd Te1 Ba1 97.81(3) . 6_665
Ba2 Te1 Ba1 97.20(2) 6_665 6_665
Ba2 Te1 Ba1 167.43(4) 6_765 6_665
Ba1 Te1 Ba1 81.19(4) 6_765 6_665
Gd Te2 Gd 96.37(4) 6_764 6_664
Gd Te2 Ba2 92.92(3) 6_764 .
Gd Te2 Ba2 92.92(3) 6_664 .
Gd Te2 Ba1 154.02(4) 6_764 6_664
Gd Te2 Ba1 86.44(2) 6_664 6_664
Ba2 Te2 Ba1 112.78(3) . 6_664
Gd Te2 Ba1 86.44(2) 6_764 6_764
Gd Te2 Ba1 154.02(4) 6_664 6_764
Ba2 Te2 Ba1 112.78(3) . 6_764
Ba1 Te2 Ba1 80.29(4) 6_664 6_764
In Te3 Gd 83.37(3) . 6_664
In Te3 Gd 83.37(3) . 6_764
Gd Te3 Gd 92.08(4) 6_664 6_764
In Te3 Ba1 171.64(5) . .
Gd Te3 Ba1 90.84(3) 6_664 .
Gd Te3 Ba1 90.84(3) 6_764 .
In Te3 Ba2 82.62(4) . 6_765
Gd Te3 Ba2 163.51(4) 6_664 6_765
Gd Te3 Ba2 94.91(2) 6_764 6_765
Ba1 Te3 Ba2 103.96(3) . 6_765
In Te3 Ba2 82.62(4) . 6_665
Gd Te3 Ba2 94.91(2) 6_664 6_665
Gd Te3 Ba2 163.51(4) 6_764 6_665
Ba1 Te3 Ba2 103.96(3) . 6_665
Ba2 Te3 Ba2 74.69(3) 6_765 6_665
In Te4 Ba1 97.55(4) . 5_445
In Te4 Ba1 97.55(4) . 5_545
Ba1 Te4 Ba1 80.69(4) 5_445 5_545
In Te4 Ba2 88.41(4) . 6_765
Ba1 Te4 Ba2 173.94(5) 5_445 6_765
Ba1 Te4 Ba2 99.66(2) 5_545 6_765
In Te4 Ba2 88.41(4) . 6_665
Ba1 Te4 Ba2 99.66(2) 5_445 6_665
Ba1 Te4 Ba2 173.94(5) 5_545 6_665
Ba2 Te4 Ba2 79.35(4) 6_765 6_665
In Te5 In 107.32(6) 6_765 6_665
In Te5 Gd 82.57(4) 6_765 .
In Te5 Gd 82.57(4) 6_665 .
In Te5 Ba2 108.65(4) 6_765 2_775
In Te5 Ba2 108.65(4) 6_665 2_775
Gd Te5 Ba2 159.95(5) . 2_775

loop_
_geom_bond_atom_site_label_1
_geom_bond_atom_site_label_2
_geom_bond_distance
_geom_bond_site_symmetry_2
Ba1 Te1 3.4590(13) 6_664
Ba1 Te1 3.4590(13) 6_764
Ba1 Te4 3.4767(12) 5
Ba1 Te4 3.4767(12) 5_455
Ba1 Te2 3.4910(13) 6_765
Ba1 Te2 3.4910(13) 6_665
Ba1 Te3 3.6612(17) .
Ba1 Ba1 4.5014(9) 1_655
Ba1 Ba1 4.5014(9) 1_455
Ba2 Te1 3.4433(12) 6_764
Ba2 Te1 3.4433(12) 6_664
Ba2 Te2 3.4820(17) .
Ba2 Te4 3.5255(13) 6_764
Ba2 Te4 3.5255(13) 6_664
Ba2 Te3 3.7104(13) 6_664
Ba2 Te3 3.7104(13) 6_764
Ba2 Te5 3.8603(17) 2_774
Ba2 Ba2 4.5014(9) 1_655
Ba2 Ba2 4.5014(9) 1_455
In Te4 2.7090(18) .
In Te5 2.7942(10) 6_664
In Te5 2.7942(10) 6_764
In Te3 2.8632(18) .
Gd Te1 2.9610(14) .
Gd Te2 3.0198(10) 6_665
Gd Te2 3.0198(10) 6_765
Gd Te3 3.1268(10) 6_765
Gd Te3 3.1268(10) 6_665
Gd Te5 3.2305(15) .
Te1 Ba2 3.4433(12) 6_665
Te1 Ba2 3.4433(12) 6_765
Te1 Ba1 3.4590(13) 6_765
Te1 Ba1 3.4590(13) 6_665
Te2 Gd 3.0198(10) 6_764
Te2 Gd 3.0198(10) 6_664
Te2 Ba1 3.4911(13) 6_664
Te2 Ba1 3.4911(13) 6_764
Te3 Gd 3.1268(10) 6_664
Te3 Gd 3.1268(10) 6_764
Te3 Ba2 3.7104(13) 6_765
Te3 Ba2 3.7104(13) 6_665
Te4 Ba1 3.4767(12) 5_445
Te4 Ba1 3.4767(12) 5_545
Te4 Ba2 3.5255(13) 6_765
Te4 Ba2 3.5255(13) 6_665
Te5 In 2.7942(10) 6_765
Te5 In 2.7942(10) 6_665
Te5 Ba2 3.8603(17) 2_775
